data_7128894
loop_
_publ_author_name
'Liu, Hua-Wei'
'Wang, Dian-Liang'
'Jiang, Nan-Quan'
'Li, Hai-Yan'
'Cai, Zhong-Jian'
'Ji, Shun-Jun'

_publ_section_title
;
 Divergent synthesis of \a-functionalized amides through selective N-O/C-C
 or N-O/C-C/C-N cleavage of aza-cyclobutanone oxime esters.
;
_journal_issue 75
_journal_name_full 'Chemical communications (Cambridge, England)'
_journal_page_first 9618
_journal_page_last 9621
_journal_paper_doi 10.1039/d1cc03348d
_journal_volume 57
_journal_year 2021
_chemical_formula_moiety 'C14 H15 F3 N O3'
_chemical_formula_sum 'C14 H15 F3 N O3'
_chemical_formula_weight 302.27
_space_group_crystal_system monoclinic
_space_group_IT_number 14
_space_group_name_Hall '-P 2ybc'
_space_group_name_H-M_alt 'P 1 21/c 1'
_atom_sites_solution_hydrogens geom
_audit_block_doi 10.5517/ccdc.csd.cc277lz2
_audit_creation_method SHELXL-2014/7
_audit_update_record
;
2021-02-13 deposited with the CCDC.	2021-08-24 downloaded from the CCDC.
;
_cell_angle_alpha 90
_cell_angle_beta 93.534(6)
_cell_angle_gamma 90
_cell_formula_units_Z 4
_cell_length_a 14.5103(9)
_cell_length_b 10.8097(7)
_cell_length_c 9.4091(5)
_cell_measurement_reflns_used 2955
_cell_measurement_temperature 293(2)
_cell_measurement_theta_max 77.2330
_cell_measurement_theta_min 4.0330
_cell_volume 1473.03(15)
_computing_structure_refinement 'SHELXL-2014/7 (Sheldrick, 2014)'
_diffrn_ambient_temperature 293(2)
_diffrn_measured_fraction_theta_full 1.000
_diffrn_measured_fraction_theta_max 1.000
_diffrn_measurement_device_type 'Xcalibur, Atlas, Gemini'
_diffrn_measurement_method '\w scans'
_diffrn_radiation_type CuK\a
_diffrn_radiation_wavelength 1.54184
_diffrn_reflns_av_R_equivalents 0.0527
_diffrn_reflns_av_unetI/netI 0.0447
_diffrn_reflns_Laue_measured_fraction_full 1.000
_diffrn_reflns_Laue_measured_fraction_max 1.000
_diffrn_reflns_limit_h_max 17
_diffrn_reflns_limit_h_min -17
_diffrn_reflns_limit_k_max 12
_diffrn_reflns_limit_k_min -12
_diffrn_reflns_limit_l_max 7
_diffrn_reflns_limit_l_min -11
_diffrn_reflns_number 8496
_diffrn_reflns_point_group_measured_fraction_full 1.000
_diffrn_reflns_point_group_measured_fraction_max 1.000
_diffrn_reflns_theta_full 67.076
_diffrn_reflns_theta_max 67.076
_diffrn_reflns_theta_min 3.051
_exptl_absorpt_coefficient_mu 1.045
_exptl_absorpt_correction_T_max 1.00000
_exptl_absorpt_correction_T_min 0.72184
_exptl_absorpt_correction_type multi-scan
_exptl_crystal_colour colourless
_exptl_crystal_density_diffrn 1.363
_exptl_crystal_description block
_exptl_crystal_F_000 628
_exptl_crystal_size_max 0.600
_exptl_crystal_size_mid 0.300
_exptl_crystal_size_min 0.280
_refine_diff_density_max 0.686
_refine_diff_density_min -0.434
_refine_diff_density_rms 0.082
_refine_ls_extinction_method none
_refine_ls_goodness_of_fit_ref 1.055
_refine_ls_hydrogen_treatment constr
_refine_ls_matrix_type full
_refine_ls_number_parameters 196
_refine_ls_number_reflns 2627
_refine_ls_number_restraints 0
_refine_ls_restrained_S_all 1.055
_refine_ls_R_factor_all 0.1107
_refine_ls_R_factor_gt 0.1005
_refine_ls_shift/su_max 0.000
_refine_ls_shift/su_mean 0.000
_refine_ls_structure_factor_coef Fsqd
_refine_ls_weighting_details 'w=1/[\s^2^(Fo^2^)+(0.2500P)^2^+0.5592P] where P=(Fo^2^+2Fc^2^)/3'
_refine_ls_weighting_scheme calc
_refine_ls_wR_factor_gt 0.3130
_refine_ls_wR_factor_ref 0.3419
_reflns_Friedel_coverage 0.000
_reflns_number_gt 2184
_reflns_number_total 2627
_reflns_threshold_expression 'I > 2\s(I)'
_cod_data_source_file d1cc03348d2.cif
_cod_data_source_block g200818a
_cod_depositor_comments 'Adding full bibliography for 7128893--7128894.cif.'
_cod_original_cell_volume 1473.03(16)
_cod_original_sg_symbol_H-M 'P 21/c'
_cod_database_code 7128894
_shelx_shelxl_version_number 2014/7
_shelx_space_group_comment
;
The symmetry employed for this shelxl refinement is uniquely defined
by the following loop, which should always be used as a source of
symmetry information in preference to the above space-group names.
They are only intended as comments.
;
_shelx_estimated_absorpt_t_min 0.573
_shelx_estimated_absorpt_t_max 0.759

loop_
_space_group_symop_operation_xyz
'x, y, z'
'-x, y+1/2, -z+1/2'
'-x, -y, -z'
'x, -y-1/2, z-1/2'

loop_
_atom_site_label
_atom_site_type_symbol
_atom_site_fract_x
_atom_site_fract_y
_atom_site_fract_z
_atom_site_U_iso_or_equiv
_atom_site_adp_type
_atom_site_occupancy
_atom_site_site_symmetry_order
_atom_site_calc_flag
_atom_site_refinement_flags_posn
_atom_site_refinement_flags_adp
_atom_site_refinement_flags_occupancy
_atom_site_disorder_assembly
_atom_site_disorder_group
O1 O 0.42882(17) 0.8264(2) 0.2007(3) 0.0564(7) Uani 1 1 d . . . . .
O2 O 0.4402(2) 0.6240(2) 0.1569(4) 0.0778(9) Uani 1 1 d . . . . .
O3 O 0.25975(18) 0.7936(2) 0.0616(2) 0.0609(7) Uani 1 1 d . . . . .
N1 N 0.20891(19) 0.6867(3) 0.2498(3) 0.0515(7) Uani 1 1 d . . . . .
F1 F 0.8608(5) 0.8397(10) -0.0846(7) 0.0810(17) Uiso 0.4 1 d . . P A 1
F2 F 0.7891(7) 0.9537(8) -0.2270(12) 0.0721(19) Uiso 0.3 1 d . . P A 1
F3 F 0.7979(5) 0.7585(7) -0.2756(8) 0.0680(14) Uiso 0.4 1 d . . P A 1
F1A F 0.8459(7) 0.9099(11) -0.0915(10) 0.078(2) Uiso 0.3 1 d . . P A 2
F2A F 0.7618(7) 0.9249(9) -0.2792(10) 0.100(2) Uiso 0.4 1 d . . P A 2
F3A F 0.8248(10) 0.7444(12) -0.2159(17) 0.107(3) Uiso 0.3 1 d . . P A 2
F1B F 0.8615(8) 0.7748(12) -0.1027(12) 0.091(3) Uiso 0.3 1 d . . P A 3
F2B F 0.8185(8) 0.9584(10) -0.1549(15) 0.093(3) Uiso 0.3 1 d . . P A 3
F3B F 0.7838(8) 0.8163(13) -0.2999(13) 0.098(3) Uiso 0.3 1 d . . P A 3
C1 C 0.4682(2) 0.7282(3) 0.1426(3) 0.0528(8) Uani 1 1 d . . . . .
C2 C 0.5479(2) 0.7622(3) 0.0597(3) 0.0493(8) Uani 1 1 d . . . . .
C3 C 0.5884(3) 0.6704(3) -0.0186(4) 0.0577(9) Uani 1 1 d . . . . .
H3 H 0.5643 0.5906 -0.0194 0.069 Uiso 1 1 calc R U . . .
C4 C 0.6644(3) 0.6969(3) -0.0954(4) 0.0609(9) Uani 1 1 d . . . . .
H4 H 0.6911 0.6353 -0.1483 0.073 Uiso 1 1 calc R U . . .
C5 C 0.7004(2) 0.8154(3) -0.0930(4) 0.0564(9) Uani 1 1 d . . . . .
C6 C 0.6591(2) 0.9085(3) -0.0176(4) 0.0582(9) Uani 1 1 d . . . . .
H6 H 0.6826 0.9885 -0.0183 0.070 Uiso 1 1 calc R U . . .
C7 C 0.5831(2) 0.8820(3) 0.0585(3) 0.0528(8) Uani 1 1 d . . . . .
H7 H 0.5554 0.9443 0.1090 0.063 Uiso 1 1 calc R U . . .
C8 C 0.7850(3) 0.8415(5) -0.1711(5) 0.0737(11) Uani 1 1 d . . . . .
C9 C 0.3515(3) 0.7986(4) 0.2818(4) 0.0617(9) Uani 1 1 d . . . . .
H9A H 0.3353 0.8712 0.3355 0.074 Uiso 1 1 calc R U . . .
H9B H 0.3680 0.7330 0.3490 0.074 Uiso 1 1 calc R U . . .
C10 C 0.2679(2) 0.7580(3) 0.1853(3) 0.0488(8) Uani 1 1 d . . . . .
C11 C 0.1206(3) 0.6374(4) 0.1852(4) 0.0658(8) Uani 1 1 d . . . . .
C12 C 0.1365(3) 0.5711(4) 0.0466(4) 0.0658(8) Uani 1 1 d . . . . .
H12A H 0.1638 0.6272 -0.0177 0.099 Uiso 1 1 calc R U . . .
H12B H 0.0785 0.5419 0.0046 0.099 Uiso 1 1 calc R U . . .
H12C H 0.1771 0.5021 0.0654 0.099 Uiso 1 1 calc R U . . .
C13 C 0.0526(3) 0.7420(5) 0.1604(6) 0.0837(13) Uani 1 1 d . . . . .
H13A H 0.0429 0.7821 0.2492 0.126 Uiso 1 1 calc R U . . .
H13B H -0.0049 0.7098 0.1204 0.126 Uiso 1 1 calc R U . . .
H13C H 0.0767 0.8006 0.0956 0.126 Uiso 1 1 calc R U . . .
C14 C 0.0845(4) 0.5468(5) 0.2919(5) 0.0875(14) Uani 1 1 d . . . . .
H14A H 0.1272 0.4793 0.3056 0.131 Uiso 1 1 calc R U . . .
H14B H 0.0255 0.5156 0.2566 0.131 Uiso 1 1 calc R U . . .
H14C H 0.0781 0.5881 0.3810 0.131 Uiso 1 1 calc R U . . .

loop_
_atom_site_aniso_label
_atom_site_aniso_U_11
_atom_site_aniso_U_22
_atom_site_aniso_U_33
_atom_site_aniso_U_23
_atom_site_aniso_U_13
_atom_site_aniso_U_12
O1 0.0539(14) 0.0592(13) 0.0564(13) -0.0062(9) 0.0051(9) -0.0093(10)
O2 0.083(2) 0.0532(15) 0.099(2) 0.0044(12) 0.0197(15) -0.0133(12)
O3 0.0666(15) 0.0763(15) 0.0398(12) 0.0015(9) 0.0033(10) -0.0116(12)
N1 0.0553(15) 0.0599(15) 0.0391(13) -0.0004(10) 0.0029(10) -0.0038(11)
C1 0.0554(18) 0.0505(17) 0.0521(16) 0.0000(12) -0.0009(13) -0.0039(13)
C2 0.0474(16) 0.0469(15) 0.0527(17) 0.0008(11) -0.0048(12) -0.0026(12)
C3 0.0572(19) 0.0472(16) 0.068(2) -0.0067(13) -0.0032(15) 0.0005(13)
C4 0.0575(19) 0.0576(18) 0.067(2) -0.0106(14) 0.0001(15) 0.0070(14)
C5 0.0553(18) 0.0641(19) 0.0492(17) -0.0011(13) -0.0006(13) 0.0028(14)
C6 0.0622(19) 0.0509(16) 0.0622(18) 0.0007(13) 0.0087(14) -0.0062(14)
C7 0.0596(18) 0.0418(15) 0.0577(17) -0.0025(11) 0.0083(13) 0.0000(12)
C8 0.066(2) 0.091(3) 0.064(2) -0.0097(19) 0.0080(17) -0.0057(19)
C9 0.0566(19) 0.084(2) 0.0445(16) -0.0108(15) 0.0040(13) -0.0118(16)
C10 0.0544(17) 0.0546(16) 0.0376(14) -0.0053(11) 0.0043(11) -0.0016(12)
C11 0.0649(16) 0.0702(15) 0.0618(14) -0.0095(11) 0.0005(11) -0.0116(12)
C12 0.0649(16) 0.0702(15) 0.0618(14) -0.0095(11) 0.0005(11) -0.0116(12)
C13 0.058(2) 0.097(3) 0.095(3) 0.003(2) 0.002(2) 0.010(2)
C14 0.094(3) 0.092(3) 0.078(3) 0.004(2) 0.012(2) -0.036(3)

loop_
_atom_type_symbol
_atom_type_description
_atom_type_scat_dispersion_real
_atom_type_scat_dispersion_imag
_atom_type_scat_source
C C 0.0181 0.0091 'International Tables Vol C Tables 4.2.6.8 and 6.1.1.4'
H H 0.0000 0.0000 'International Tables Vol C Tables 4.2.6.8 and 6.1.1.4'
O O 0.0492 0.0322 'International Tables Vol C Tables 4.2.6.8 and 6.1.1.4'
F F 0.0727 0.0534 'International Tables Vol C Tables 4.2.6.8 and 6.1.1.4'
N N 0.0311 0.0180 'International Tables Vol C Tables 4.2.6.8 and 6.1.1.4'

loop_
_geom_angle_atom_site_label_1
_geom_angle_atom_site_label_2
_geom_angle_atom_site_label_3
_geom_angle
_geom_angle_site_symmetry_1
_geom_angle_site_symmetry_3
_geom_angle_publ_flag
C1 O1 C9 114.8(3) . . ?
C10 N1 C11 125.9(3) . . ?
O2 C1 O1 122.7(3) . . ?
O2 C1 C2 124.7(3) . . ?
O1 C1 C2 112.6(3) . . ?
C3 C2 C7 119.6(3) . . ?
C3 C2 C1 118.2(3) . . ?
C7 C2 C1 122.3(3) . . ?
C4 C3 C2 120.3(3) . . ?
C4 C3 H3 119.8 . . ?
C2 C3 H3 119.8 . . ?
C5 C4 C3 119.7(3) . . ?
C5 C4 H4 120.2 . . ?
C3 C4 H4 120.2 . . ?
C4 C5 C6 120.4(3) . . ?
C4 C5 C8 119.2(3) . . ?
C6 C5 C8 120.4(3) . . ?
C7 C6 C5 119.9(3) . . ?
C7 C6 H6 120.1 . . ?
C5 C6 H6 120.1 . . ?
C6 C7 C2 120.1(3) . . ?
C6 C7 H7 119.9 . . ?
C2 C7 H7 119.9 . . ?
F2 C8 F1 101.6(7) . . ?
F3A C8 F1A 109.8(9) . . ?
F2 C8 F3 107.9(6) . . ?
F1 C8 F3 106.8(6) . . ?
F3B C8 F2B 107.3(9) . . ?
F3A C8 F2A 112.7(9) . . ?
F1A C8 F2A 99.9(7) . . ?
F3B C8 F1B 106.8(9) . . ?
F2B C8 F1B 98.9(8) . . ?
F3B C8 C5 118.4(7) . . ?
F3A C8 C5 114.0(7) . . ?
F2 C8 C5 115.2(5) . . ?
F1 C8 C5 111.7(4) . . ?
F1A C8 C5 111.2(5) . . ?
F3 C8 C5 112.7(4) . . ?
F2B C8 C5 114.8(6) . . ?
F2A C8 C5 108.3(5) . . ?
F1B C8 C5 108.6(5) . . ?
O1 C9 C10 111.3(3) . . ?
O1 C9 H9A 109.4 . . ?
C10 C9 H9A 109.4 . . ?
O1 C9 H9B 109.4 . . ?
C10 C9 H9B 109.4 . . ?
H9A C9 H9B 108.0 . . ?
O3 C10 N1 126.2(3) . . ?
O3 C10 C9 119.9(3) . . ?
N1 C10 C9 113.9(3) . . ?
N1 C11 C13 109.5(3) . . ?
N1 C11 C12 110.4(3) . . ?
C13 C11 C12 110.7(4) . . ?
N1 C11 C14 106.6(3) . . ?
C13 C11 C14 109.7(4) . . ?
C12 C11 C14 109.8(3) . . ?
C11 C12 H12A 109.5 . . ?
C11 C12 H12B 109.5 . . ?
H12A C12 H12B 109.5 . . ?
C11 C12 H12C 109.5 . . ?
H12A C12 H12C 109.5 . . ?
H12B C12 H12C 109.5 . . ?
C11 C13 H13A 109.5 . . ?
C11 C13 H13B 109.5 . . ?
H13A C13 H13B 109.5 . . ?
C11 C13 H13C 109.5 . . ?
H13A C13 H13C 109.5 . . ?
H13B C13 H13C 109.5 . . ?
C11 C14 H14A 109.5 . . ?
C11 C14 H14B 109.5 . . ?
H14A C14 H14B 109.5 . . ?
C11 C14 H14C 109.5 . . ?
H14A C14 H14C 109.5 . . ?
H14B C14 H14C 109.5 . . ?

loop_
_geom_bond_atom_site_label_1
_geom_bond_atom_site_label_2
_geom_bond_distance
_geom_bond_site_symmetry_2
_geom_bond_publ_flag
O1 C1 1.338(4) . ?
O1 C9 1.428(4) . ?
O2 C1 1.208(4) . ?
O3 C10 1.225(4) . ?
N1 C10 1.326(4) . ?
N1 C11 1.484(4) . ?
F1 C8 1.328(8) . ?
F2 C8 1.325(9) . ?
F3 C8 1.353(8) . ?
F1A C8 1.344(10) . ?
F2A C8 1.384(10) . ?
F3A C8 1.282(14) . ?
F1B C8 1.442(12) . ?
F2B C8 1.359(11) . ?
F3B C8 1.242(13) . ?
C1 C2 1.481(5) . ?
C2 C3 1.388(5) . ?
C2 C7 1.393(4) . ?
C3 C4 1.386(6) . ?
C3 H3 0.9300 . ?
C4 C5 1.382(5) . ?
C4 H4 0.9300 . ?
C5 C6 1.388(5) . ?
C5 C8 1.496(6) . ?
C6 C7 1.381(5) . ?
C6 H6 0.9300 . ?
C7 H7 0.9300 . ?
C9 C10 1.534(4) . ?
C9 H9A 0.9700 . ?
C9 H9B 0.9700 . ?
C11 C13 1.508(6) . ?
C11 C12 1.518(5) . ?
C11 C14 1.519(6) . ?
C12 H12A 0.9600 . ?
C12 H12B 0.9600 . ?
C12 H12C 0.9600 . ?
C13 H13A 0.9600 . ?
C13 H13B 0.9600 . ?
C13 H13C 0.9600 . ?
C14 H14A 0.9600 . ?
C14 H14B 0.9600 . ?
C14 H14C 0.9600 . ?
